data_4131250
loop_
_publ_author_name
'Santos, Willy G.'
'Budkina, Darya S.'
'Deflon, Victor M.'
'Tarnovsky, Alexander N.'
'Cardoso, Daniel R.'
'Forbes, Malcolm D. E.'

_publ_section_title
;
 Photoinduced Charge Shifts and Electron Transfer in
 Viologen-Tetraphenylborate Complexes: Push-Pull Character of the
 Exciplex.
;
_journal_issue 23
_journal_name_full 'Journal of the American Chemical Society'
_journal_page_first 7681
_journal_page_last 7684
_journal_paper_doi 10.1021/jacs.7b01946
_journal_volume 139
_journal_year 2017
_chemical_formula_moiety '2(C24 H20 B), C12 H14 N2, 2(C2 H3 N)'
_chemical_formula_sum 'C64 H60 B2 N4'
_chemical_formula_weight 906.78
_space_group_IT_number 2
_space_group_name_Hall '-P 1'
_space_group_name_H-M_alt 'P -1'
_symmetry_cell_setting triclinic
_symmetry_space_group_name_H-M 'P -1'
_atom_sites_solution_hydrogens geom
_atom_sites_solution_primary direct
_atom_sites_solution_secondary difmap
_audit_creation_method SHELXL-97
_cell_angle_alpha 89.957(3)
_cell_angle_beta 83.601(3)
_cell_angle_gamma 88.427(3)
_cell_formula_units_Z 2
_cell_length_a 8.9299(8)
_cell_length_b 13.6476(11)
_cell_length_c 21.9545(18)
_cell_measurement_reflns_used 9279
_cell_measurement_temperature 296(2)
_cell_measurement_theta_max 25.58
_cell_measurement_theta_min 2.30
_cell_volume 2658.0(4)
_computing_cell_refinement 'Bruker SAINT'
_computing_data_collection 'Bruker APEX2'
_computing_data_reduction 'Bruker SAINT'
_computing_molecular_graphics 'Ortep-3 for Windows (Farrugia, 1997)'
_computing_publication_material 'WinGX publication routines (Farrugia, 1999)'
_computing_structure_refinement 'SHELXL-97 (Sheldrick, 2008)'
_computing_structure_solution 'SHELXS-97 (Sheldrick, 2008)'
_diffrn_ambient_temperature 296(2)
_diffrn_measured_fraction_theta_full 0.996
_diffrn_measured_fraction_theta_max 0.996
_diffrn_measurement_device_type 'Bruker APEX-II CCD'
_diffrn_measurement_method '\f and \w scans'
_diffrn_radiation_monochromator graphite
_diffrn_radiation_source 'fine-focus sealed tube'
_diffrn_radiation_type MoK\a
_diffrn_radiation_wavelength 0.71073
_diffrn_reflns_av_R_equivalents 0.0457
_diffrn_reflns_av_sigmaI/netI 0.0293
_diffrn_reflns_limit_h_max 11
_diffrn_reflns_limit_h_min -11
_diffrn_reflns_limit_k_max 17
_diffrn_reflns_limit_k_min -17
_diffrn_reflns_limit_l_max 27
_diffrn_reflns_limit_l_min -27
_diffrn_reflns_number 75003
_diffrn_reflns_theta_full 26.43
_diffrn_reflns_theta_max 26.43
_diffrn_reflns_theta_min 0.93
_exptl_absorpt_coefficient_mu 0.065
_exptl_absorpt_correction_T_max 0.7454
_exptl_absorpt_correction_T_min 0.7140
_exptl_absorpt_correction_type multi-scan
_exptl_absorpt_process_details 'SADABS 2008/1'
_exptl_crystal_colour Orange
_exptl_crystal_density_diffrn 1.133
_exptl_crystal_density_method 'not measured'
_exptl_crystal_description Block
_exptl_crystal_F_000 964
_exptl_crystal_size_max 0.41
_exptl_crystal_size_mid 0.22
_exptl_crystal_size_min 0.21
_refine_diff_density_max 0.246
_refine_diff_density_min -0.226
_refine_diff_density_rms 0.039
_refine_ls_extinction_method none
_refine_ls_goodness_of_fit_ref 1.030
_refine_ls_hydrogen_treatment mixed
_refine_ls_matrix_type full
_refine_ls_number_parameters 635
_refine_ls_number_reflns 10898
_refine_ls_number_restraints 0
_refine_ls_restrained_S_all 1.030
_refine_ls_R_factor_all 0.0844
_refine_ls_R_factor_gt 0.0562
_refine_ls_shift/su_max 0.010
_refine_ls_shift/su_mean 0.000
_refine_ls_structure_factor_coef Fsqd
_refine_ls_weighting_details 'calc w=1/[\s^2^(Fo^2^)+(0.0915P)^2^+0.6787P] where P=(Fo^2^+2Fc^2^)/3'
_refine_ls_weighting_scheme calc
_refine_ls_wR_factor_gt 0.1673
_refine_ls_wR_factor_ref 0.1860
_reflns_number_gt 7421
_reflns_number_total 10898
_reflns_threshold_expression >2sigma(I)
_cod_data_source_file ja7b01946_si_001.cif
_cod_data_source_block shelxl
_cod_depositor_comments
;
The following automatic conversions were performed:

data item '_symmetry_cell_setting' value 'Triclinic' was changed to
'triclinic' in accordance with the
/home/saulius/struct/COD-crude-data/automatic-downloads/DataCite-retrospective/ACS/depositions/lib/dictionaries/cif_core.dic
dictionary named 'cif_core.dic' version 2.4.2 last updated on
2011-04-26.

Automatic conversion script
Id: cif_fix_values 6909 2019-04-08 15:41:33Z antanas 
;
_cod_original_sg_symbol_H-M P-1
_cod_database_code 4131250

loop_
_symmetry_equiv_pos_as_xyz
'x, y, z'
'-x, -y, -z'

loop_
_atom_site_label
_atom_site_type_symbol
_atom_site_fract_x
_atom_site_fract_y
_atom_site_fract_z
_atom_site_U_iso_or_equiv
_atom_site_adp_type
_atom_site_occupancy
_atom_site_symmetry_multiplicity
_atom_site_calc_flag
_atom_site_refinement_flags
N32 N 0.1384(5) 0.6016(3) 0.49133(19) 0.1632(17) Uani 1 1 d .
N31 N 0.0409(3) 0.1515(3) 0.99667(13) 0.1157(10) Uani 1 1 d .
C41 C 0.0179(3) 0.0322(2) 0.25749(11) 0.0752(7) Uani 1 1 d .
H41 H 0.0771 -0.0182 0.2716 0.090 Uiso 1 1 calc R
C51 C -0.1243(3) 0.01521(17) 0.24358(11) 0.0706(6) Uani 1 1 d .
H51 H -0.1620 -0.0475 0.2481 0.085 Uiso 1 1 calc R
C61 C -0.2138(3) 0.09067(15) 0.22271(9) 0.0576(5) Uani 1 1 d .
H61 H -0.3104 0.0768 0.2139 0.069 Uiso 1 1 calc R
C11 C -0.1636(2) 0.18627(14) 0.21455(8) 0.0469(4) Uani 1 1 d .
C71 C -0.3726(2) 0.30805(15) 0.26108(9) 0.0554(5) Uani 1 1 d .
C81 C -0.3204(3) 0.37757(19) 0.29970(10) 0.0723(7) Uani 1 1 d .
H81 H -0.2319 0.4095 0.2867 0.087 Uiso 1 1 calc R
C161 C -0.5596(3) 0.1949(2) 0.04743(13) 0.0849(8) Uani 1 1 d .
H161 H -0.6160 0.1806 0.0156 0.102 Uiso 1 1 calc R
C151 C -0.6118(3) 0.2623(2) 0.09117(15) 0.0880(8) Uani 1 1 d .
H151 H -0.7048 0.2938 0.0892 0.106 Uiso 1 1 calc R
C141 C -0.5268(2) 0.28434(18) 0.13880(11) 0.0669(6) Uani 1 1 d .
H141 H -0.5651 0.3308 0.1678 0.080 Uiso 1 1 calc R
C131 C -0.3866(2) 0.23946(14) 0.14456(8) 0.0463(4) Uani 1 1 d .
C181 C -0.3399(2) 0.17075(15) 0.09897(9) 0.0542(5) Uani 1 1 d .
H181 H -0.2479 0.1377 0.1005 0.065 Uiso 1 1 calc R
C171 C -0.4240(3) 0.14907(18) 0.05118(10) 0.0701(6) Uani 1 1 d .
H171 H -0.3872 0.1030 0.0217 0.084 Uiso 1 1 calc R
C191 C -0.1879(2) 0.36677(13) 0.16100(8) 0.0431(4) Uani 1 1 d .
C241 C -0.2412(2) 0.46405(14) 0.16694(9) 0.0505(5) Uani 1 1 d .
H241 H -0.3242 0.4786 0.1953 0.061 Uiso 1 1 calc R
C231 C -0.1755(3) 0.53957(16) 0.13228(11) 0.0646(6) Uani 1 1 d .
H231 H -0.2140 0.6033 0.1380 0.078 Uiso 1 1 calc R
C221 C -0.0544(3) 0.52104(19) 0.08965(11) 0.0701(7) Uani 1 1 d .
H221 H -0.0111 0.5717 0.0661 0.084 Uiso 1 1 calc R
C211 C 0.0028(3) 0.42658(19) 0.08203(10) 0.0660(6) Uani 1 1 d .
H211 H 0.0855 0.4131 0.0533 0.079 Uiso 1 1 calc R
C201 C -0.0630(2) 0.35163(16) 0.11720(9) 0.0531(5) Uani 1 1 d .
H201 H -0.0223 0.2884 0.1115 0.064 Uiso 1 1 calc R
C31 C 0.0719(3) 0.1252(2) 0.25016(11) 0.0708(6) Uani 1 1 d .
H31 H 0.1686 0.1381 0.2594 0.085 Uiso 1 1 calc R
C21 C -0.0172(2) 0.20034(16) 0.22897(9) 0.0569(5) Uani 1 1 d .
H21 H 0.0224 0.2626 0.2242 0.068 Uiso 1 1 calc R
C121 C -0.5050(3) 0.2629(2) 0.28460(12) 0.0830(8) Uani 1 1 d .
H121 H -0.5441 0.2150 0.2613 0.100 Uiso 1 1 calc R
C312 C 0.1128(4) 0.5621(3) 0.44886(19) 0.1094(11) Uani 1 1 d .
C322 C 0.0775(5) 0.5121(3) 0.39487(15) 0.1229(13) Uani 1 1 d .
H32A H -0.0123 0.4755 0.4045 0.184 Uiso 1 1 calc R
H32B H 0.1596 0.4681 0.3805 0.184 Uiso 1 1 calc R
H32C H 0.0618 0.5592 0.3636 0.184 Uiso 1 1 calc R
C321 C 0.0975(4) 0.0496(3) 1.08918(15) 0.1059(10) Uani 1 1 d .
H32D H 0.1247 0.0923 1.1206 0.159 Uiso 1 1 calc R
H32E H 0.1793 0.0040 1.0774 0.159 Uiso 1 1 calc R
H32F H 0.0096 0.0143 1.1045 0.159 Uiso 1 1 calc R
C311 C 0.0659(3) 0.1063(2) 1.03723(14) 0.0833(8) Uani 1 1 d .
C42 C -0.1428(3) 0.4654(2) -0.23264(11) 0.0780(7) Uani 1 1 d .
H42 H -0.0894 0.5153 -0.2169 0.094 Uiso 1 1 calc R
C52 C -0.0788(3) 0.3733(2) -0.24189(11) 0.0737(7) Uani 1 1 d .
H52 H 0.0191 0.3607 -0.2327 0.088 Uiso 1 1 calc R
C62 C -0.1597(2) 0.29897(16) -0.26485(9) 0.0558(5) Uani 1 1 d .
H62 H -0.1138 0.2371 -0.2704 0.067 Uiso 1 1 calc R
C12 C -0.3065(2) 0.31268(13) -0.27991(7) 0.0427(4) Uani 1 1 d .
C72 C -0.4879(2) 0.17741(14) -0.23625(8) 0.0522(5) Uani 1 1 d .
C122 C -0.6159(3) 0.22166(17) -0.20401(11) 0.0756(7) Uani 1 1 d .
H122 H -0.6600 0.2763 -0.2209 0.091 Uiso 1 1 calc R
C112 C -0.6802(4) 0.1870(2) -0.14756(12) 0.0932(10) Uani 1 1 d .
H112 H -0.7656 0.2185 -0.1277 0.112 Uiso 1 1 calc R
C102 C -0.6182(4) 0.1071(2) -0.12131(11) 0.0882(9) Uani 1 1 d .
H102 H -0.6614 0.0837 -0.0838 0.106 Uiso 1 1 calc R
C82 C -0.4279(3) 0.09692(17) -0.20734(9) 0.0615(5) Uani 1 1 d .
H82 H -0.3416 0.0654 -0.2265 0.074 Uiso 1 1 calc R
C92 C -0.4913(3) 0.0614(2) -0.15098(11) 0.0770(7) Uani 1 1 d .
H92 H -0.4479 0.0070 -0.1335 0.092 Uiso 1 1 calc R
C192 C -0.3074(2) 0.13996(13) -0.34332(8) 0.0433(4) Uani 1 1 d .
C202 C -0.3520(3) 0.04351(14) -0.34776(9) 0.0550(5) Uani 1 1 d .
H202 H -0.4377 0.0238 -0.3234 0.066 Uiso 1 1 calc R
C212 C -0.2731(3) -0.02452(17) -0.38728(11) 0.0712(7) Uani 1 1 d .
H212 H -0.3064 -0.0884 -0.3888 0.085 Uiso 1 1 calc R
C222 C -0.1459(3) 0.0025(2) -0.42420(11) 0.0754(7) Uani 1 1 d .
H222 H -0.0921 -0.0431 -0.4501 0.090 Uiso 1 1 calc R
C232 C -0.0998(3) 0.0965(2) -0.42232(10) 0.0700(6) Uani 1 1 d .
H232 H -0.0150 0.1158 -0.4475 0.084 Uiso 1 1 calc R
C242 C -0.1796(2) 0.16390(16) -0.38281(9) 0.0541(5) Uani 1 1 d .
H242 H -0.1465 0.2279 -0.3826 0.065 Uiso 1 1 calc R
C132 C -0.5313(2) 0.26280(13) -0.34635(8) 0.0448(4) Uani 1 1 d .
C182 C -0.4892(3) 0.32891(16) -0.39334(9) 0.0576(5) Uani 1 1 d .
H182 H -0.3933 0.3545 -0.3954 0.069 Uiso 1 1 calc R
C172 C -0.5810(4) 0.3587(2) -0.43692(11) 0.0834(8) Uani 1 1 d .
H172 H -0.5457 0.4028 -0.4671 0.100 Uiso 1 1 calc R
C162 C -0.7211(4) 0.3245(3) -0.43599(16) 0.1029(11) Uani 1 1 d .
H162 H -0.7827 0.3443 -0.4655 0.123 Uiso 1 1 calc R
C152 C -0.7716(3) 0.2602(3) -0.39110(17) 0.0980(11) Uani 1 1 d .
H152 H -0.8687 0.2368 -0.3896 0.118 Uiso 1 1 calc R
C142 C -0.6767(2) 0.22876(19) -0.34660(12) 0.0695(6) Uani 1 1 d .
H142 H -0.7129 0.1842 -0.3168 0.083 Uiso 1 1 calc R
C32 C -0.2876(3) 0.48286(16) -0.24712(10) 0.0688(6) Uani 1 1 d .
H32 H -0.3320 0.5451 -0.2414 0.083 Uiso 1 1 calc R
C22 C -0.3671(2) 0.40817(14) -0.27019(8) 0.0522(5) Uani 1 1 d .
H22 H -0.4644 0.4218 -0.2796 0.063 Uiso 1 1 calc R
N11 N 0.2365(3) 0.84452(18) 0.57625(9) 0.0825(7) Uani 1 1 d .
C251 C 0.3265(4) 0.8131(2) 0.52711(12) 0.0877(8) Uani 1 1 d .
H251 H 0.3181 0.7493 0.5133 0.105 Uiso 1 1 calc R
C261 C 0.4298(3) 0.8719(2) 0.49678(11) 0.0800(8) Uani 1 1 d .
H261 H 0.4911 0.8479 0.4627 0.096 Uiso 1 1 calc R
C271 C 0.4449(2) 0.96696(19) 0.51592(11) 0.0749(8) Uani 1 1 d .
C281 C 0.3507(3) 0.9970(3) 0.56763(16) 0.1079(12) Uani 1 1 d .
H281 H 0.3580 1.0601 0.5828 0.129 Uiso 1 1 calc R
C291 C 0.2491(4) 0.9365(3) 0.59609(15) 0.1035(11) Uani 1 1 d .
H291 H 0.1864 0.9589 0.6302 0.124 Uiso 1 1 calc R
C302 C 0.1923(4) 0.7695(2) 0.10663(13) 0.0906(8) Uani 1 1 d .
H30A H 0.1471 0.7482 0.1460 0.136 Uiso 1 1 calc R
H30B H 0.1147 0.7904 0.0822 0.136 Uiso 1 1 calc R
H30C H 0.2570 0.8231 0.1119 0.136 Uiso 1 1 calc R
C292 C 0.2626(3) 0.66615(17) 0.01792(9) 0.0625(6) Uani 1 1 d .
H292 H 0.1921 0.7014 -0.0021 0.075 Uiso 1 1 calc R
C282 C 0.3458(3) 0.59259(17) -0.01234(9) 0.0609(6) Uani 1 1 d .
H282 H 0.3312 0.5781 -0.0526 0.073 Uiso 1 1 calc R
C272 C 0.4518(2) 0.53903(18) 0.01609(9) 0.0619(6) Uani 1 1 d .
C262 C 0.4616(3) 0.5625(3) 0.07725(12) 0.1022(11) Uani 1 1 d .
H262 H 0.5278 0.5266 0.0991 0.123 Uiso 1 1 calc R
C252 C 0.3776(3) 0.6358(3) 0.10527(12) 0.0974(10) Uani 1 1 d .
H252 H 0.3874 0.6501 0.1460 0.117 Uiso 1 1 calc R
B11 B -0.2772(2) 0.27501(15) 0.19559(9) 0.0439(5) Uani 1 1 d .
B12 B -0.4084(2) 0.22287(15) -0.30110(9) 0.0415(4) Uani 1 1 d .
C301 C 0.1224(4) 0.7804(3) 0.60827(15) 0.1148(12) Uani 1 1 d .
H30D H 0.1458 0.7688 0.6493 0.172 Uiso 1 1 calc R
H30E H 0.1228 0.7192 0.5868 0.172 Uiso 1 1 calc R
H30F H 0.0245 0.8118 0.6095 0.172 Uiso 1 1 calc R
N12 N 0.2804(2) 0.68857(15) 0.07600(8) 0.0640(5) Uani 1 1 d .
C91 C -0.3957(5) 0.4008(3) 0.35684(12) 0.1020(11) Uani 1 1 d .
H91 H -0.3565 0.4474 0.3811 0.122 Uiso 1 1 calc R
C101 C -0.5261(5) 0.3565(3) 0.37795(14) 0.1194(15) Uani 1 1 d .
H101 H -0.5767 0.3730 0.4160 0.143 Uiso 1 1 calc R
C111 C -0.5810(4) 0.2871(3) 0.34201(16) 0.1144(13) Uani 1 1 d .
H111 H -0.6696 0.2559 0.3558 0.137 Uiso 1 1 calc R

loop_
_atom_site_aniso_label
_atom_site_aniso_U_11
_atom_site_aniso_U_22
_atom_site_aniso_U_33
_atom_site_aniso_U_23
_atom_site_aniso_U_13
_atom_site_aniso_U_12
N32 0.201(4) 0.174(4) 0.113(3) 0.001(3) 0.013(3) -0.096(3)
N31 0.0993(19) 0.168(3) 0.0798(17) -0.0077(18) -0.0183(15) 0.0245(19)
C41 0.0826(17) 0.0741(17) 0.0683(14) 0.0150(12) -0.0143(13) 0.0296(13)
C51 0.0896(18) 0.0543(13) 0.0680(14) 0.0133(11) -0.0118(13) 0.0083(12)
C61 0.0645(13) 0.0524(12) 0.0582(12) 0.0070(9) -0.0175(10) 0.0009(10)
C11 0.0532(11) 0.0491(11) 0.0398(9) 0.0003(8) -0.0120(8) 0.0042(8)
C71 0.0672(13) 0.0531(12) 0.0446(10) 0.0079(9) -0.0044(9) 0.0161(10)
C81 0.0926(17) 0.0792(16) 0.0463(11) -0.0107(11) -0.0195(11) 0.0277(13)
C161 0.0849(19) 0.105(2) 0.0735(17) 0.0106(15) -0.0385(15) -0.0341(17)
C151 0.0531(14) 0.115(2) 0.102(2) 0.0180(18) -0.0347(14) -0.0013(14)
C141 0.0518(12) 0.0744(15) 0.0760(15) 0.0010(12) -0.0164(11) 0.0055(11)
C131 0.0452(10) 0.0474(10) 0.0473(10) 0.0081(8) -0.0097(8) -0.0024(8)
C181 0.0614(12) 0.0557(12) 0.0469(10) 0.0018(9) -0.0114(9) -0.0044(9)
C171 0.0890(18) 0.0717(15) 0.0529(12) 0.0029(11) -0.0164(12) -0.0242(13)
C191 0.0471(10) 0.0468(10) 0.0376(9) -0.0024(7) -0.0160(7) 0.0023(8)
C241 0.0557(11) 0.0477(11) 0.0505(10) -0.0007(8) -0.0176(9) 0.0026(9)
C231 0.0776(15) 0.0468(12) 0.0741(14) 0.0049(10) -0.0272(12) -0.0073(10)
C221 0.0765(16) 0.0698(16) 0.0690(14) 0.0213(12) -0.0242(13) -0.0270(13)
C211 0.0557(12) 0.0912(18) 0.0519(12) 0.0087(11) -0.0074(10) -0.0115(12)
C201 0.0560(11) 0.0579(12) 0.0464(10) 0.0008(9) -0.0104(9) 0.0017(9)
C31 0.0576(13) 0.0911(18) 0.0660(14) 0.0045(12) -0.0212(11) 0.0156(12)
C21 0.0580(12) 0.0602(13) 0.0548(11) 0.0005(9) -0.0176(9) 0.0048(10)
C121 0.0981(19) 0.0719(16) 0.0715(16) 0.0130(12) 0.0222(14) 0.0063(14)
C312 0.115(3) 0.113(3) 0.093(2) 0.023(2) 0.027(2) -0.032(2)
C322 0.148(3) 0.132(3) 0.081(2) 0.002(2) 0.024(2) -0.018(2)
C321 0.123(3) 0.107(2) 0.088(2) -0.0119(18) -0.0187(19) 0.024(2)
C311 0.0709(16) 0.108(2) 0.0701(17) -0.0267(16) -0.0094(14) 0.0150(15)
C42 0.0977(19) 0.0720(16) 0.0687(15) -0.0176(12) -0.0221(14) -0.0282(14)
C52 0.0682(15) 0.0875(18) 0.0707(15) -0.0079(13) -0.0291(12) -0.0143(13)
C62 0.0597(12) 0.0571(12) 0.0528(11) -0.0046(9) -0.0171(9) -0.0005(9)
C12 0.0505(10) 0.0448(10) 0.0329(8) -0.0024(7) -0.0057(7) -0.0011(8)
C72 0.0679(12) 0.0462(11) 0.0413(10) -0.0056(8) 0.0013(9) -0.0098(9)
C122 0.1045(19) 0.0511(13) 0.0619(13) -0.0048(10) 0.0311(13) -0.0002(12)
C112 0.131(2) 0.0665(16) 0.0696(16) -0.0122(13) 0.0469(16) -0.0099(16)
C102 0.135(3) 0.0720(17) 0.0515(13) -0.0008(12) 0.0226(15) -0.0351(17)
C82 0.0679(13) 0.0705(14) 0.0467(11) 0.0051(10) -0.0062(10) -0.0115(11)
C92 0.0975(19) 0.0791(17) 0.0564(13) 0.0188(12) -0.0118(13) -0.0239(14)
C192 0.0480(10) 0.0452(10) 0.0378(9) -0.0037(7) -0.0109(7) 0.0051(8)
C202 0.0686(13) 0.0466(11) 0.0520(11) -0.0050(9) -0.0163(10) 0.0015(9)
C212 0.1013(19) 0.0467(12) 0.0704(14) -0.0151(10) -0.0342(14) 0.0148(12)
C222 0.0806(17) 0.0814(17) 0.0659(14) -0.0323(13) -0.0260(13) 0.0390(14)
C232 0.0566(13) 0.0931(19) 0.0590(13) -0.0240(12) -0.0044(10) 0.0138(12)
C242 0.0522(11) 0.0601(12) 0.0488(10) -0.0126(9) -0.0022(9) 0.0036(9)
C132 0.0410(9) 0.0461(10) 0.0466(10) -0.0161(8) -0.0037(7) 0.0049(7)
C182 0.0699(13) 0.0595(12) 0.0449(10) -0.0062(9) -0.0146(9) 0.0052(10)
C172 0.114(2) 0.0808(17) 0.0597(14) -0.0130(12) -0.0345(15) 0.0303(16)
C162 0.104(2) 0.118(3) 0.094(2) -0.036(2) -0.051(2) 0.044(2)
C152 0.0459(13) 0.129(3) 0.123(3) -0.053(2) -0.0305(16) 0.0124(15)
C142 0.0465(12) 0.0789(16) 0.0824(16) -0.0260(12) -0.0034(11) -0.0023(11)
C32 0.0982(19) 0.0485(12) 0.0604(13) -0.0158(10) -0.0105(12) -0.0055(12)
C22 0.0630(12) 0.0482(11) 0.0451(10) -0.0073(8) -0.0061(9) 0.0008(9)
N11 0.0896(15) 0.1003(17) 0.0601(12) -0.0131(12) -0.0278(11) 0.0345(13)
C251 0.123(2) 0.0804(18) 0.0591(15) -0.0133(13) -0.0161(15) 0.0324(17)
C261 0.104(2) 0.0825(18) 0.0547(13) -0.0262(13) -0.0220(14) 0.0366(16)
C271 0.0615(14) 0.0978(19) 0.0700(15) -0.0504(14) -0.0339(11) 0.0284(12)
C281 0.0671(17) 0.135(3) 0.121(2) -0.090(2) -0.0072(17) 0.0078(18)
C291 0.0733(18) 0.144(3) 0.093(2) -0.064(2) -0.0121(16) 0.0179(19)
C302 0.117(2) 0.091(2) 0.0684(16) -0.0055(14) -0.0310(15) 0.0050(17)
C292 0.0748(14) 0.0690(14) 0.0489(11) 0.0165(10) -0.0267(10) -0.0177(12)
C282 0.0676(13) 0.0763(15) 0.0434(10) 0.0141(10) -0.0228(10) -0.0163(11)
C272 0.0548(12) 0.0912(17) 0.0432(11) 0.0169(10) -0.0191(9) -0.0128(10)
C262 0.093(2) 0.167(3) 0.0508(14) -0.0022(16) -0.0358(14) 0.043(2)
C252 0.0922(19) 0.155(3) 0.0490(13) -0.0043(16) -0.0339(14) 0.023(2)
B11 0.0466(11) 0.0446(11) 0.0411(10) -0.0007(8) -0.0087(9) 0.0042(9)
B12 0.0458(11) 0.0401(11) 0.0378(10) -0.0043(8) -0.0016(8) -0.0006(8)
C301 0.144(3) 0.118(3) 0.0782(19) 0.0213(18) -0.002(2) 0.037(2)
N12 0.0704(12) 0.0777(13) 0.0478(9) 0.0109(9) -0.0203(9) -0.0149(10)
C91 0.148(3) 0.106(2) 0.0515(15) -0.0171(15) -0.0221(18) 0.054(2)
C101 0.165(4) 0.131(3) 0.0505(16) 0.0099(18) 0.023(2) 0.068(3)
C111 0.135(3) 0.106(2) 0.087(2) 0.032(2) 0.051(2) 0.028(2)

loop_
_atom_type_symbol
_atom_type_description
_atom_type_scat_dispersion_real
_atom_type_scat_dispersion_imag
_atom_type_scat_source
C C 0.0033 0.0016 'International Tables Vol C Tables 4.2.6.8 and 6.1.1.4'
H H 0.0000 0.0000 'International Tables Vol C Tables 4.2.6.8 and 6.1.1.4'
N N 0.0061 0.0033 'International Tables Vol C Tables 4.2.6.8 and 6.1.1.4'
B B 0.0013 0.0007 'International Tables Vol C Tables 4.2.6.8 and 6.1.1.4'

loop_
_geom_angle_atom_site_label_1
_geom_angle_atom_site_label_2
_geom_angle_atom_site_label_3
_geom_angle
_geom_angle_site_symmetry_3
C51 C41 C31 118.7(2) .
C51 C41 H41 120.7 .
C31 C41 H41 120.7 .
C41 C51 C61 120.9(2) .
C41 C51 H51 119.6 .
C61 C51 H51 119.6 .
C51 C61 C11 122.5(2) .
C51 C61 H61 118.8 .
C11 C61 H61 118.8 .
C61 C11 C21 114.80(18) .
C61 C11 B11 120.95(17) .
C21 C11 B11 124.01(17) .
C121 C71 C81 114.9(2) .
C121 C71 B11 122.5(2) .
C81 C71 B11 122.4(2) .
C91 C81 C71 122.5(3) .
C91 C81 H81 118.8 .
C71 C81 H81 118.8 .
C171 C161 C151 118.9(2) .
C171 C161 H161 120.5 .
C151 C161 H161 120.5 .
C161 C151 C141 120.6(2) .
C161 C151 H151 119.7 .
C141 C151 H151 119.7 .
C151 C141 C131 122.6(2) .
C151 C141 H141 118.7 .
C131 C141 H141 118.7 .
C181 C131 C141 114.17(19) .
C181 C131 B11 122.87(17) .
C141 C131 B11 122.52(18) .
C171 C181 C131 123.3(2) .
C171 C181 H181 118.3 .
C131 C181 H181 118.3 .
C161 C171 C181 120.3(2) .
C161 C171 H171 119.8 .
C181 C171 H171 119.8 .
C241 C191 C201 114.79(18) .
C241 C191 B11 122.86(16) .
C201 C191 B11 121.86(16) .
C231 C241 C191 122.6(2) .
C231 C241 H241 118.7 .
C191 C241 H241 118.7 .
C221 C231 C241 120.4(2) .
C221 C231 H231 119.8 .
C241 C231 H231 119.8 .
C231 C221 C211 119.3(2) .
C231 C221 H221 120.4 .
C211 C221 H221 120.4 .
C221 C211 C201 119.9(2) .
C221 C211 H211 120.1 .
C201 C211 H211 120.1 .
C211 C201 C191 123.0(2) .
C211 C201 H201 118.5 .
C191 C201 H201 118.5 .
C41 C31 C21 120.4(2) .
C41 C31 H31 119.8 .
C21 C31 H31 119.8 .
C31 C21 C11 122.8(2) .
C31 C21 H21 118.6 .
C11 C21 H21 118.6 .
C71 C121 C111 122.4(3) .
C71 C121 H121 118.8 .
C111 C121 H121 118.8 .
N32 C312 C322 179.1(5) .
C312 C322 H32A 109.5 .
C312 C322 H32B 109.5 .
H32A C322 H32B 109.5 .
C312 C322 H32C 109.5 .
H32A C322 H32C 109.5 .
H32B C322 H32C 109.5 .
C311 C321 H32D 109.5 .
C311 C321 H32E 109.5 .
H32D C321 H32E 109.5 .
C311 C321 H32F 109.5 .
H32D C321 H32F 109.5 .
H32E C321 H32F 109.5 .
N31 C311 C321 179.4(3) .
C52 C42 C32 118.9(2) .
C52 C42 H42 120.5 .
C32 C42 H42 120.5 .
C42 C52 C62 120.3(2) .
C42 C52 H52 119.9 .
C62 C52 H52 119.9 .
C52 C62 C12 123.1(2) .
C52 C62 H62 118.5 .
C12 C62 H62 118.5 .
C62 C12 C22 114.77(17) .
C62 C12 B12 123.27(17) .
C22 C12 B12 121.71(17) .
C82 C72 C122 114.98(19) .
C82 C72 B12 123.04(18) .
C122 C72 B12 121.85(19) .
C112 C122 C72 122.6(2) .
C112 C122 H122 118.7 .
C72 C122 H122 118.7 .
C102 C112 C122 120.3(3) .
C102 C112 H112 119.9 .
C122 C112 H112 119.9 .
C112 C102 C92 119.3(2) .
C112 C102 H102 120.3 .
C92 C102 H102 120.3 .
C72 C82 C92 123.0(2) .
C72 C82 H82 118.5 .
C92 C82 H82 118.5 .
C102 C92 C82 119.8(3) .
C102 C92 H92 120.1 .
C82 C92 H92 120.1 .
C202 C192 C242 114.82(17) .
C202 C192 B12 122.52(17) .
C242 C192 B12 122.27(16) .
C192 C202 C212 122.5(2) .
C192 C202 H202 118.7 .
C212 C202 H202 118.7 .
C222 C212 C202 120.2(2) .
C222 C212 H212 119.9 .
C202 C212 H212 119.9 .
C232 C222 C212 119.3(2) .
C232 C222 H222 120.3 .
C212 C222 H222 120.3 .
C222 C232 C242 120.0(2) .
C222 C232 H232 120.0 .
C242 C232 H232 120.0 .
C232 C242 C192 123.1(2) .
C232 C242 H242 118.4 .
C192 C242 H242 118.4 .
C142 C132 C182 113.9(2) .
C142 C132 B12 125.18(19) .
C182 C132 B12 120.56(17) .
C172 C182 C132 124.1(2) .
C172 C182 H182 117.9 .
C132 C182 H182 117.9 .
C162 C172 C182 120.5(3) .
C162 C172 H172 119.7 .
C182 C172 H172 119.7 .
C172 C162 C152 119.0(3) .
C172 C162 H162 120.5 .
C152 C162 H162 120.5 .
C162 C152 C142 120.5(3) .
C162 C152 H152 119.7 .
C142 C152 H152 119.7 .
C132 C142 C152 121.9(3) .
C132 C142 H142 119.1 .
C152 C142 H142 119.1 .
C42 C32 C22 120.4(2) .
C42 C32 H32 119.8 .
C22 C32 H32 119.8 .
C32 C22 C12 122.6(2) .
C32 C22 H22 118.7 .
C12 C22 H22 118.7 .
C251 N11 C291 119.0(3) .
C251 N11 C301 121.2(3) .
C291 N11 C301 119.8(3) .
N11 C251 C261 121.7(3) .
N11 C251 H251 119.2 .
C261 C251 H251 119.2 .
C251 C261 C271 120.7(2) .
C251 C261 H261 119.7 .
C271 C261 H261 119.7 .
C261 C271 C281 116.2(3) .
C261 C271 C271 122.2(3) 2_676
C281 C271 C271 121.6(3) 2_676
C291 C281 C271 121.2(3) .
C291 C281 H281 119.4 .
C271 C281 H281 119.4 .
N11 C291 C281 121.3(3) .
N11 C291 H291 119.4 .
C281 C291 H291 119.4 .
N12 C302 H30A 109.5 .
N12 C302 H30B 109.5 .
H30A C302 H30B 109.5 .
N12 C302 H30C 109.5 .
H30A C302 H30C 109.5 .
H30B C302 H30C 109.5 .
N12 C292 C282 121.1(2) .
N12 C292 H292 119.5 .
C282 C292 H292 119.5 .
C292 C282 C272 120.8(2) .
C292 C282 H282 119.6 .
C272 C282 H282 119.6 .
C282 C272 C262 115.9(2) .
C282 C272 C272 122.3(2) 2_665
C262 C272 C272 121.9(2) 2_665
C252 C262 C272 121.3(2) .
C252 C262 H262 119.3 .
C272 C262 H262 119.3 .
N12 C252 C262 121.4(2) .
N12 C252 H252 119.3 .
C262 C252 H252 119.3 .
C11 B11 C191 113.22(15) .
C11 B11 C71 103.91(14) .
C191 B11 C71 112.30(15) .
C11 B11 C131 112.18(15) .
C191 B11 C131 102.76(14) .
C71 B11 C131 112.79(16) .
C132 B12 C12 111.14(15) .
C132 B12 C192 103.34(13) .
C12 B12 C192 112.69(15) .
C132 B12 C72 113.07(15) .
C12 B12 C72 104.42(14) .
C192 B12 C72 112.44(15) .
N11 C301 H30D 109.5 .
N11 C301 H30E 109.5 .
H30D C301 H30E 109.5 .
N11 C301 H30F 109.5 .
H30D C301 H30F 109.5 .
H30E C301 H30F 109.5 .
C252 N12 C292 119.4(2) .
C252 N12 C302 120.8(2) .
C292 N12 C302 119.8(2) .
C101 C91 C81 121.1(3) .
C101 C91 H91 119.5 .
C81 C91 H91 119.5 .
C91 C101 C111 118.7(3) .
C91 C101 H101 120.7 .
C111 C101 H101 120.7 .
C101 C111 C121 120.5(3) .
C101 C111 H111 119.7 .
C121 C111 H111 119.7 .

loop_
_geom_bond_atom_site_label_1
_geom_bond_atom_site_label_2
_geom_bond_distance
_geom_bond_site_symmetry_2
N32 C312 1.126(5) .
N31 C311 1.122(4) .
C41 C51 1.365(4) .
C41 C31 1.373(4) .
C41 H41 0.9300 .
C51 C61 1.394(3) .
C51 H51 0.9300 .
C61 C11 1.396(3) .
C61 H61 0.9300 .
C11 C21 1.397(3) .
C11 B11 1.641(3) .
C71 C121 1.396(3) .
C71 C81 1.396(3) .
C71 B11 1.644(3) .
C81 C91 1.388(4) .
C81 H81 0.9300 .
C161 C171 1.358(4) .
C161 C151 1.365(4) .
C161 H161 0.9300 .
C151 C141 1.396(4) .
C151 H151 0.9300 .
C141 C131 1.397(3) .
C141 H141 0.9300 .
C131 C181 1.394(3) .
C131 B11 1.648(3) .
C181 C171 1.393(3) .
C181 H181 0.9300 .
C171 H171 0.9300 .
C191 C241 1.399(3) .
C191 C201 1.400(3) .
C191 B11 1.643(3) .
C241 C231 1.385(3) .
C241 H241 0.9300 .
C231 C221 1.367(4) .
C231 H231 0.9300 .
C221 C211 1.377(4) .
C221 H221 0.9300 .
C211 C201 1.385(3) .
C211 H211 0.9300 .
C201 H201 0.9300 .
C31 C21 1.392(3) .
C31 H31 0.9300 .
C21 H21 0.9300 .
C121 C111 1.399(4) .
C121 H121 0.9300 .
C312 C322 1.437(6) .
C322 H32A 0.9600 .
C322 H32B 0.9600 .
C322 H32C 0.9600 .
C321 C311 1.427(5) .
C321 H32D 0.9600 .
C321 H32E 0.9600 .
C321 H32F 0.9600 .
C42 C52 1.372(4) .
C42 C32 1.380(4) .
C42 H42 0.9300 .
C52 C62 1.388(3) .
C52 H52 0.9300 .
C62 C12 1.396(3) .
C62 H62 0.9300 .
C12 C22 1.404(3) .
C12 B12 1.644(3) .
C72 C82 1.393(3) .
C72 C122 1.398(3) .
C72 B12 1.647(3) .
C122 C112 1.394(3) .
C122 H122 0.9300 .
C112 C102 1.366(4) .
C112 H112 0.9300 .
C102 C92 1.377(4) .
C102 H102 0.9300 .
C82 C92 1.395(3) .
C82 H82 0.9300 .
C92 H92 0.9300 .
C192 C202 1.392(3) .
C192 C242 1.400(3) .
C192 B12 1.647(3) .
C202 C212 1.393(3) .
C202 H202 0.9300 .
C212 C222 1.379(4) .
C212 H212 0.9300 .
C222 C232 1.361(4) .
C222 H222 0.9300 .
C232 C242 1.390(3) .
C232 H232 0.9300 .
C242 H242 0.9300 .
C132 C142 1.392(3) .
C132 C182 1.397(3) .
C132 B12 1.642(3) .
C182 C172 1.382(3) .
C182 H182 0.9300 .
C172 C162 1.346(5) .
C172 H172 0.9300 .
C162 C152 1.366(5) .
C162 H162 0.9300 .
C152 C142 1.421(4) .
C152 H152 0.9300 .
C142 H142 0.9300 .
C32 C22 1.386(3) .
C32 H32 0.9300 .
C22 H22 0.9300 .
N11 C251 1.335(3) .
N11 C291 1.340(4) .
N11 C301 1.479(4) .
C251 C261 1.358(4) .
C251 H251 0.9300 .
C261 C271 1.378(4) .
C261 H261 0.9300 .
C271 C281 1.390(4) .
C271 C271 1.472(6) 2_676
C281 C291 1.345(5) .
C281 H281 0.9300 .
C291 H291 0.9300 .
C302 N12 1.458(3) .
C302 H30A 0.9600 .
C302 H30B 0.9600 .
C302 H30C 0.9600 .
C292 N12 1.339(3) .
C292 C282 1.360(3) .
C292 H292 0.9300 .
C282 C272 1.383(3) .
C282 H282 0.9300 .
C272 C262 1.393(3) .
C272 C272 1.480(5) 2_665
C262 C252 1.341(4) .
C262 H262 0.9300 .
C252 N12 1.332(3) .
C252 H252 0.9300 .
C301 H30D 0.9600 .
C301 H30E 0.9600 .
C301 H30F 0.9600 .
C91 C101 1.362(5) .
C91 H91 0.9300 .
C101 C111 1.368(6) .
C101 H101 0.9300 .
C111 H111 0.9300 .

loop_
_geom_torsion_atom_site_label_1
_geom_torsion_atom_site_label_2
_geom_torsion_atom_site_label_3
_geom_torsion_atom_site_label_4
_geom_torsion
_geom_torsion_site_symmetry_1
_geom_torsion_site_symmetry_4
C31 C41 C51 C61 -0.4(4) . .
C41 C51 C61 C11 0.4(4) . .
C51 C61 C11 C21 -0.1(3) . .
C51 C61 C11 B11 -174.69(19) . .
C121 C71 C81 C91 -0.8(3) . .
B11 C71 C81 C91 -175.6(2) . .
C171 C161 C151 C141 0.4(4) . .
C161 C151 C141 C131 -0.2(4) . .
C151 C141 C131 C181 -0.3(3) . .
C151 C141 C131 B11 172.3(2) . .
C141 C131 C181 C171 0.8(3) . .
B11 C131 C181 C171 -171.83(18) . .
C151 C161 C171 C181 0.0(4) . .
C131 C181 C171 C161 -0.6(3) . .
C201 C191 C241 C231 -0.1(3) . .
B11 C191 C241 C231 -172.25(18) . .
C191 C241 C231 C221 0.7(3) . .
C241 C231 C221 C211 -0.8(3) . .
C231 C221 C211 C201 0.3(3) . .
C221 C211 C201 C191 0.3(3) . .
C241 C191 C201 C211 -0.4(3) . .
B11 C191 C201 C211 171.86(18) . .
C51 C41 C31 C21 0.0(4) . .
C41 C31 C21 C11 0.4(4) . .
C61 C11 C21 C31 -0.3(3) . .
B11 C11 C21 C31 174.10(19) . .
C81 C71 C121 C111 1.3(4) . .
B11 C71 C121 C111 176.1(2) . .
C32 C42 C52 C62 -0.7(4) . .
C42 C52 C62 C12 0.4(4) . .
C52 C62 C12 C22 0.1(3) . .
C52 C62 C12 B12 -174.21(19) . .
C82 C72 C122 C112 -0.9(4) . .
B12 C72 C122 C112 -176.7(2) . .
C72 C122 C112 C102 0.2(4) . .
C122 C112 C102 C92 0.4(4) . .
C122 C72 C82 C92 1.1(3) . .
B12 C72 C82 C92 176.8(2) . .
C112 C102 C92 C82 -0.2(4) . .
C72 C82 C92 C102 -0.6(4) . .
C242 C192 C202 C212 1.6(3) . .
B12 C192 C202 C212 174.60(18) . .
C192 C202 C212 C222 -0.3(3) . .
C202 C212 C222 C232 -1.1(3) . .
C212 C222 C232 C242 0.9(3) . .
C222 C232 C242 C192 0.6(3) . .
C202 C192 C242 C232 -1.8(3) . .
B12 C192 C242 C232 -174.79(19) . .
C142 C132 C182 C172 -0.3(3) . .
B12 C132 C182 C172 173.52(19) . .
C132 C182 C172 C162 0.3(4) . .
C182 C172 C162 C152 0.4(4) . .
C172 C162 C152 C142 -0.9(4) . .
C182 C132 C142 C152 -0.3(3) . .
B12 C132 C142 C152 -173.8(2) . .
C162 C152 C142 C132 0.9(4) . .
C52 C42 C32 C22 0.5(4) . .
C42 C32 C22 C12 0.0(3) . .
C62 C12 C22 C32 -0.3(3) . .
B12 C12 C22 C32 174.10(18) . .
C291 N11 C251 C261 -0.1(4) . .
C301 N11 C251 C261 178.9(3) . .
N11 C251 C261 C271 -0.2(4) . .
C251 C261 C271 C281 0.9(4) . .
C251 C261 C271 C271 -179.7(3) . 2_676
C261 C271 C281 C291 -1.3(4) . .
C271 C271 C281 C291 179.3(3) 2_676 .
C251 N11 C291 C281 -0.3(4) . .
C301 N11 C291 C281 -179.3(3) . .
C271 C281 C291 N11 1.0(5) . .
N12 C292 C282 C272 -0.2(3) . .
C292 C282 C272 C262 2.8(3) . .
C292 C282 C272 C272 -177.7(2) . 2_665
C282 C272 C262 C252 -3.0(5) . .
C272 C272 C262 C252 177.5(3) 2_665 .
C272 C262 C252 N12 0.6(6) . .
C61 C11 B11 C191 -155.98(17) . .
C21 C11 B11 C191 29.9(2) . .
C61 C11 B11 C71 81.9(2) . .
C21 C11 B11 C71 -92.2(2) . .
C61 C11 B11 C131 -40.2(2) . .
C21 C11 B11 C131 145.65(18) . .
C241 C191 B11 C11 -147.76(17) . .
C201 C191 B11 C11 40.7(2) . .
C241 C191 B11 C71 -30.4(2) . .
C201 C191 B11 C71 157.96(17) . .
C241 C191 B11 C131 91.02(19) . .
C201 C191 B11 C131 -80.57(19) . .
C121 C71 B11 C11 -87.5(2) . .
C81 C71 B11 C11 87.0(2) . .
C121 C71 B11 C191 149.8(2) . .
C81 C71 B11 C191 -35.8(3) . .
C121 C71 B11 C131 34.3(3) . .
C81 C71 B11 C131 -151.29(19) . .
C181 C131 B11 C11 -33.8(2) . .
C141 C131 B11 C11 154.21(18) . .
C181 C131 B11 C191 88.1(2) . .
C141 C131 B11 C191 -83.9(2) . .
C181 C131 B11 C71 -150.76(18) . .
C141 C131 B11 C71 37.3(3) . .
C142 C132 B12 C12 -143.44(18) . .
C182 C132 B12 C12 43.5(2) . .
C142 C132 B12 C192 95.5(2) . .
C182 C132 B12 C192 -77.6(2) . .
C142 C132 B12 C72 -26.4(2) . .
C182 C132 B12 C72 160.53(16) . .
C62 C12 B12 C132 -151.88(17) . .
C22 C12 B12 C132 34.2(2) . .
C62 C12 B12 C192 -36.4(2) . .
C22 C12 B12 C192 149.61(16) . .
C62 C12 B12 C72 85.9(2) . .
C22 C12 B12 C72 -88.1(2) . .
C202 C192 B12 C132 -84.2(2) . .
C242 C192 B12 C132 88.3(2) . .
C202 C192 B12 C12 155.77(17) . .
C242 C192 B12 C12 -31.8(2) . .
C202 C192 B12 C72 38.1(2) . .
C242 C192 B12 C72 -149.46(17) . .
C82 C72 B12 C132 143.80(19) . .
C122 C72 B12 C132 -40.7(3) . .
C82 C72 B12 C12 -95.3(2) . .
C122 C72 B12 C12 80.2(2) . .
C82 C72 B12 C192 27.2(3) . .
C122 C72 B12 C192 -157.29(19) . .
C262 C252 N12 C292 2.1(5) . .
C262 C252 N12 C302 -178.6(3) . .
C282 C292 N12 C252 -2.3(3) . .
C282 C292 N12 C302 178.4(2) . .
C71 C81 C91 C101 -0.3(4) . .
C81 C91 C101 C111 0.8(5) . .
C91 C101 C111 C121 -0.4(5) . .
C71 C121 C111 C101 -0.7(5) . .
